data_1554451
loop_
_publ_author_name
'Zhang, Jia-hao'
'Wei, Yin'
'Shi, Min'

_publ_section_title
;
 Gold-catalyzed ring enlargement and cycloisomerization of alkynylamide
 tethered alkylidenecyclopropanes
;
_journal_issue 20
_journal_name_full 'Organic Chemistry Frontiers'
_journal_page_first 2980
_journal_paper_doi 10.1039/C8QO00907D
_journal_volume 5
_journal_year 2018
_chemical_absolute_configuration ad
_chemical_formula_sum 'C26 H23 N O2 S'
_chemical_formula_weight 413.51
_space_group_crystal_system monoclinic
_space_group_IT_number 9
_space_group_name_Hall 'C -2yc'
_space_group_name_H-M_alt 'C 1 c 1'
_atom_sites_solution_hydrogens geom
_audit_creation_method SHELXL-2013
_audit_update_record
;
2016-08-11 deposited with the CCDC.
2018-09-17 downloaded from the CCDC.
;
_cell_angle_alpha 90
_cell_angle_beta 93.519(2)
_cell_angle_gamma 90
_cell_formula_units_Z 8
_cell_length_a 12.1152(14)
_cell_length_b 14.1577(18)
_cell_length_c 24.768(3)
_cell_measurement_reflns_used 4586
_cell_measurement_temperature 296(2)
_cell_measurement_theta_max 47.909
_cell_measurement_theta_min 4.654
_cell_volume 4240.3(9)
_computing_cell_refinement 'Bruker SAINT'
_computing_data_collection 'Bruker APEX2'
_computing_data_reduction 'Bruker SAINT'
_computing_molecular_graphics 'Bruker SHELXTL'
_computing_publication_material 'Bruker SHELXTL'
_computing_structure_refinement 'SHELXL-2013 (Sheldrick, 2013)'
_computing_structure_solution 'SHELXS-97 (Sheldrick, 2008)'
_diffrn_ambient_temperature 296(2)
_diffrn_measured_fraction_theta_full 0.999
_diffrn_measured_fraction_theta_max 0.999
_diffrn_measurement_device_type 'Bruker APEX-II CCD'
_diffrn_measurement_method '\f and \w scans'
_diffrn_radiation_type MoK\a
_diffrn_radiation_wavelength 0.71073
_diffrn_reflns_av_R_equivalents 0.0257
_diffrn_reflns_av_unetI/netI 0.0314
_diffrn_reflns_Laue_measured_fraction_full 0.999
_diffrn_reflns_Laue_measured_fraction_max 0.999
_diffrn_reflns_limit_h_max 13
_diffrn_reflns_limit_h_min -14
_diffrn_reflns_limit_k_max 17
_diffrn_reflns_limit_k_min -17
_diffrn_reflns_limit_l_max 30
_diffrn_reflns_limit_l_min -30
_diffrn_reflns_number 15242
_diffrn_reflns_point_group_measured_fraction_full 0.818
_diffrn_reflns_point_group_measured_fraction_max 0.812
_diffrn_reflns_theta_full 25.242
_diffrn_reflns_theta_max 25.999
_diffrn_reflns_theta_min 2.215
_exptl_absorpt_coefficient_mu 0.175
_exptl_absorpt_correction_T_max 0.7456
_exptl_absorpt_correction_T_min 0.6608
_exptl_absorpt_correction_type multi-scan
_exptl_absorpt_process_details sadabs
_exptl_crystal_colour colorless
_exptl_crystal_density_diffrn 1.296
_exptl_crystal_description prismatic
_exptl_crystal_F_000 1744
_exptl_crystal_size_max 0.220
_exptl_crystal_size_mid 0.170
_exptl_crystal_size_min 0.120
_refine_diff_density_max 0.163
_refine_diff_density_min -0.229
_refine_diff_density_rms 0.032
_refine_ls_abs_structure_details
; 
 Flack x determined using 1862 quotients [(I+)-(I-)]/[(I+)+(I-)] 
 (Parsons and Flack (2004), Acta Cryst. A60, s61). 
;
_refine_ls_abs_structure_Flack 0.03(4)
_refine_ls_extinction_coef 0.00130(17)
_refine_ls_extinction_expression Fc^*^=kFc[1+0.001xFc^2^\l^3^/sin(2\q)]^-1/4^
_refine_ls_extinction_method SHELXL
_refine_ls_goodness_of_fit_ref 1.031
_refine_ls_hydrogen_treatment constr
_refine_ls_matrix_type full
_refine_ls_number_parameters 544
_refine_ls_number_reflns 6780
_refine_ls_number_restraints 2
_refine_ls_restrained_S_all 1.030
_refine_ls_R_factor_all 0.0513
_refine_ls_R_factor_gt 0.0373
_refine_ls_shift/su_max 0.015
_refine_ls_shift/su_mean 0.000
_refine_ls_structure_factor_coef Fsqd
_refine_ls_weighting_details 'w=1/[\s^2^(Fo^2^)+(0.0475P)^2^+0.8129P] where P=(Fo^2^+2Fc^2^)/3'
_refine_ls_weighting_scheme calc
_refine_ls_wR_factor_gt 0.0883
_refine_ls_wR_factor_ref 0.0965
_reflns_Friedel_coverage 0.624
_reflns_Friedel_fraction_full 0.637
_reflns_Friedel_fraction_max 0.625
_reflns_number_gt 5461
_reflns_number_total 6780
_reflns_threshold_expression 'I > 2\s(I)'
_cod_data_source_file c8qo00907d2.cif
_cod_data_source_block mo_dm16490_0m
_cod_original_cell_volume 4240.2(9)
_cod_original_sg_symbol_H-M 'C c'
_cod_database_code 1554451
_shelx_space_group_comment
; 
The symmetry employed for this shelxl refinement is uniquely defined 
by the following loop, which should always be used as a source of 
symmetry information in preference to the above space-group names. 
They are only intended as comments. 
;
_shelx_estimated_absorpt_t_min 0.962
_shelx_estimated_absorpt_t_max 0.979
_shelxl_version_number 2013-4

loop_
_space_group_symop_operation_xyz
'x, y, z'
'x, -y, z+1/2'
'x+1/2, y+1/2, z'
'x+1/2, -y+1/2, z+1/2'

loop_
_atom_site_label
_atom_site_type_symbol
_atom_site_fract_x
_atom_site_fract_y
_atom_site_fract_z
_atom_site_U_iso_or_equiv
_atom_site_adp_type
_atom_site_occupancy
_atom_site_site_symmetry_order
_atom_site_calc_flag
_atom_site_refinement_flags_posn
_atom_site_refinement_flags_adp
S1 S 0.33070(7) 0.94574(6) 0.39527(5) 0.0591(3) Uani 1 1 d . .
S2 S 0.67684(7) 0.81637(6) 0.60588(4) 0.0561(3) Uani 1 1 d . .
N1 N 0.4250(2) 0.93570(18) 0.35052(13) 0.0470(7) Uani 1 1 d . .
N2 N 0.5861(2) 0.82010(19) 0.65283(13) 0.0475(7) Uani 1 1 d . .
O1 O 0.3316(3) 0.85852(19) 0.42448(15) 0.0796(9) Uani 1 1 d . .
O2 O 0.2330(2) 0.9759(2) 0.36502(15) 0.0800(10) Uani 1 1 d . .
O3 O 0.7792(2) 0.7911(2) 0.63378(15) 0.0791(9) Uani 1 1 d . .
O4 O 0.6665(3) 0.90377(19) 0.57709(14) 0.0763(9) Uani 1 1 d . .
C1 C 0.4293(3) 1.0089(3) 0.30781(16) 0.0552(9) Uani 1 1 d . .
H1A H 0.3576 1.0104 0.2881 0.066 Uiso 1 1 calc R U
H1B H 0.4827 0.9885 0.2826 0.066 Uiso 1 1 calc R U
C2 C 0.4583(3) 1.1086(2) 0.32483(16) 0.0505(9) Uani 1 1 d . .
C3 C 0.3931(4) 1.1828(3) 0.3043(2) 0.0659(12) Uani 1 1 d . .
H3 H 0.3302 1.1698 0.2821 0.079 Uiso 1 1 calc R U
C4 C 0.4205(5) 1.2758(3) 0.3163(2) 0.0791(14) Uani 1 1 d . .
H4 H 0.3765 1.3245 0.3019 0.095 Uiso 1 1 calc R U
C5 C 0.5114(5) 1.2960(3) 0.3492(2) 0.0743(14) Uani 1 1 d . .
H5 H 0.5290 1.3586 0.3571 0.089 Uiso 1 1 calc R U
C6 C 0.5781(3) 1.2242(3) 0.37094(19) 0.0639(11) Uani 1 1 d . .
H6 H 0.6403 1.2387 0.3933 0.077 Uiso 1 1 calc R U
C7 C 0.5517(3) 1.1296(3) 0.35910(16) 0.0491(9) Uani 1 1 d . .
C8 C 0.6214(3) 1.0561(2) 0.38391(16) 0.0484(8) Uani 1 1 d . .
C9 C 0.7291(3) 1.0599(3) 0.41727(19) 0.0658(11) Uani 1 1 d . .
H9A H 0.7244 1.0897 0.4523 0.079 Uiso 1 1 calc R U
H9B H 0.7904 1.0850 0.3983 0.079 Uiso 1 1 calc R U
C10 C 0.7235(3) 0.9491(3) 0.4186(2) 0.0664(12) Uani 1 1 d . .
H10A H 0.7805 0.9178 0.3993 0.080 Uiso 1 1 calc R U
H10B H 0.7174 0.9225 0.4544 0.080 Uiso 1 1 calc R U
C11 C 0.6140(3) 0.9606(2) 0.38607(16) 0.0491(9) Uani 1 1 d . .
C12 C 0.5298(3) 0.8943(2) 0.36772(15) 0.0454(8) Uani 1 1 d . .
C13 C 0.5489(3) 0.8010(2) 0.36374(17) 0.0499(9) Uani 1 1 d . .
H13 H 0.6164 0.7822 0.3801 0.060 Uiso 1 1 calc R U
C14 C 0.4848(3) 0.7236(2) 0.33887(15) 0.0480(9) Uani 1 1 d . .
C15 C 0.5413(4) 0.6387(3) 0.33210(18) 0.0620(11) Uani 1 1 d . .
H15 H 0.6143 0.6334 0.3457 0.074 Uiso 1 1 calc R U
C16 C 0.4916(5) 0.5629(3) 0.3059(2) 0.0764(14) Uani 1 1 d . .
H16 H 0.5308 0.5070 0.3021 0.092 Uiso 1 1 calc R U
C17 C 0.3858(5) 0.5695(3) 0.2856(2) 0.0805(14) Uani 1 1 d . .
H17 H 0.3528 0.5187 0.2671 0.097 Uiso 1 1 calc R U
C18 C 0.3260(4) 0.6519(3) 0.29235(19) 0.0694(12) Uani 1 1 d . .
H18 H 0.2526 0.6558 0.2792 0.083 Uiso 1 1 calc R U
C19 C 0.3759(3) 0.7280(3) 0.31860(18) 0.0573(10) Uani 1 1 d . .
H19 H 0.3357 0.7832 0.3228 0.069 Uiso 1 1 calc R U
C20 C 0.3711(3) 1.0354(2) 0.44144(16) 0.0498(9) Uani 1 1 d . .
C21 C 0.3293(3) 1.1261(3) 0.43435(18) 0.0544(9) Uani 1 1 d . .
H21 H 0.2762 1.1390 0.4066 0.065 Uiso 1 1 calc R U
C22 C 0.3674(3) 1.1964(3) 0.46871(17) 0.0560(10) Uani 1 1 d . .
H22 H 0.3386 1.2569 0.4640 0.067 Uiso 1 1 calc R U
C23 C 0.4470(3) 1.1804(3) 0.51008(16) 0.0543(9) Uani 1 1 d . .
C24 C 0.4853(3) 1.0886(3) 0.51673(17) 0.0619(10) Uani 1 1 d . .
H24 H 0.5375 1.0752 0.5448 0.074 Uiso 1 1 calc R U
C25 C 0.4481(3) 1.0169(3) 0.48296(17) 0.0596(10) Uani 1 1 d . .
H25 H 0.4751 0.9559 0.4883 0.072 Uiso 1 1 calc R U
C26 C 0.4894(4) 1.2595(3) 0.5458(2) 0.0791(13) Uani 1 1 d . .
H26A H 0.5227 1.2340 0.5788 0.119 Uiso 1 1 calc R U
H26B H 0.4291 1.3001 0.5538 0.119 Uiso 1 1 calc R U
H26C H 0.5435 1.2950 0.5276 0.119 Uiso 1 1 calc R U
C27 C 0.5901(4) 0.7448(3) 0.69455(17) 0.0583(10) Uani 1 1 d . .
H27A H 0.5404 0.7627 0.7220 0.070 Uiso 1 1 calc R U
H27B H 0.6642 0.7437 0.7117 0.070 Uiso 1 1 calc R U
C28 C 0.5609(4) 0.6444(3) 0.67665(16) 0.0571(10) Uani 1 1 d . .
C29 C 0.6290(4) 0.5730(3) 0.6960(2) 0.0721(13) Uani 1 1 d . .
H29 H 0.6920 0.5873 0.7179 0.086 Uiso 1 1 calc R U
C30 C 0.6043(5) 0.4794(3) 0.6830(2) 0.0908(17) Uani 1 1 d . .
H30 H 0.6510 0.4313 0.6960 0.109 Uiso 1 1 calc R U
C31 C 0.5109(6) 0.4582(3) 0.6510(2) 0.0879(18) Uani 1 1 d . .
H31 H 0.4935 0.3957 0.6425 0.106 Uiso 1 1 calc R U
C32 C 0.4441(4) 0.5294(3) 0.6317(2) 0.0725(13) Uani 1 1 d . .
H32 H 0.3813 0.5145 0.6098 0.087 Uiso 1 1 calc R U
C33 C 0.4668(4) 0.6237(3) 0.64357(17) 0.0585(11) Uani 1 1 d . .
C34 C 0.3938(3) 0.6967(3) 0.62097(18) 0.0604(10) Uani 1 1 d . .
C35 C 0.2847(4) 0.6912(3) 0.5881(2) 0.0833(14) Uani 1 1 d . .
H35A H 0.2251 0.6636 0.6072 0.100 Uiso 1 1 calc R U
H35B H 0.2895 0.6630 0.5526 0.100 Uiso 1 1 calc R U
C36 C 0.2858(4) 0.8009(3) 0.5880(3) 0.0854(15) Uani 1 1 d . .
H36A H 0.2892 0.8291 0.5525 0.102 Uiso 1 1 calc R U
H36B H 0.2284 0.8297 0.6082 0.102 Uiso 1 1 calc R U
C37 C 0.3964(3) 0.7919(3) 0.61924(19) 0.0609(11) Uani 1 1 d . .
C38 C 0.4783(3) 0.8596(3) 0.63838(16) 0.0509(9) Uani 1 1 d . .
C39 C 0.4560(3) 0.9514(3) 0.64476(19) 0.0560(10) Uani 1 1 d . .
H39 H 0.3858 0.9685 0.6308 0.067 Uiso 1 1 calc R U
C40 C 0.5189(3) 1.0306(2) 0.66908(15) 0.0504(9) Uani 1 1 d . .
C41 C 0.6281(4) 1.0279(3) 0.6883(2) 0.0659(12) Uani 1 1 d . .
H41 H 0.6688 0.9728 0.6847 0.079 Uiso 1 1 calc R U
C42 C 0.6776(4) 1.1059(3) 0.7128(2) 0.0816(14) Uani 1 1 d . .
H42 H 0.7520 1.1034 0.7244 0.098 Uiso 1 1 calc R U
C43 C 0.6183(4) 1.1875(3) 0.7201(2) 0.0746(13) Uani 1 1 d . .
H43 H 0.6511 1.2388 0.7382 0.089 Uiso 1 1 calc R U
C44 C 0.5114(4) 1.1917(3) 0.70063(18) 0.0661(11) Uani 1 1 d . .
H44 H 0.4710 1.2468 0.7046 0.079 Uiso 1 1 calc R U
C45 C 0.4626(4) 1.1156(3) 0.67519(17) 0.0596(10) Uani 1 1 d . .
H45 H 0.3896 1.1205 0.6615 0.072 Uiso 1 1 calc R U
C46 C 0.6392(3) 0.7249(2) 0.56064(15) 0.0480(8) Uani 1 1 d . .
C47 C 0.6879(3) 0.6369(3) 0.56669(16) 0.0519(9) Uani 1 1 d . .
H47 H 0.7451 0.6273 0.5929 0.062 Uiso 1 1 calc R U
C48 C 0.6509(3) 0.5634(3) 0.53355(16) 0.0561(10) Uani 1 1 d . .
H48 H 0.6833 0.5041 0.5380 0.067 Uiso 1 1 calc R U
C49 C 0.5678(3) 0.5759(3) 0.49435(16) 0.0540(9) Uani 1 1 d . .
C50 C 0.5211(3) 0.6647(3) 0.48734(16) 0.0598(10) Uani 1 1 d . .
H50 H 0.4653 0.6742 0.4604 0.072 Uiso 1 1 calc R U
C51 C 0.5565(3) 0.7390(3) 0.51993(16) 0.0564(10) Uani 1 1 d . .
H51 H 0.5251 0.7985 0.5147 0.068 Uiso 1 1 calc R U
C52 C 0.5251(4) 0.4941(3) 0.4596(2) 0.0817(14) Uani 1 1 d . .
H52A H 0.5641 0.4375 0.4705 0.123 Uiso 1 1 calc R U
H52B H 0.5366 0.5072 0.4223 0.123 Uiso 1 1 calc R U
H52C H 0.4475 0.4857 0.4640 0.123 Uiso 1 1 calc R U

loop_
_atom_site_aniso_label
_atom_site_aniso_U_11
_atom_site_aniso_U_22
_atom_site_aniso_U_33
_atom_site_aniso_U_23
_atom_site_aniso_U_13
_atom_site_aniso_U_12
S1 0.0446(5) 0.0477(5) 0.0859(8) -0.0079(5) 0.0102(5) -0.0032(4)
S2 0.0451(5) 0.0494(5) 0.0742(7) -0.0062(5) 0.0072(5) -0.0047(4)
N1 0.0406(17) 0.0380(16) 0.0616(19) -0.0014(14) -0.0024(14) 0.0032(11)
N2 0.0438(17) 0.0402(16) 0.0587(19) -0.0064(13) 0.0027(15) -0.0002(12)
O1 0.091(2) 0.0468(17) 0.104(2) 0.0041(15) 0.0350(19) -0.0135(14)
O2 0.0404(16) 0.080(2) 0.118(3) -0.0283(19) -0.0110(17) 0.0066(14)
O3 0.0407(16) 0.085(2) 0.110(3) -0.0256(19) -0.0047(16) -0.0019(14)
O4 0.091(2) 0.0483(17) 0.093(2) 0.0014(15) 0.0259(18) -0.0154(14)
C1 0.062(2) 0.047(2) 0.055(2) 0.0009(17) -0.0085(19) 0.0033(17)
C2 0.057(2) 0.042(2) 0.052(2) 0.0041(17) 0.0035(18) 0.0031(16)
C3 0.079(3) 0.054(3) 0.064(3) 0.007(2) -0.007(2) 0.007(2)
C4 0.102(4) 0.047(3) 0.088(4) 0.014(2) 0.005(3) 0.016(2)
C5 0.100(4) 0.042(2) 0.082(3) 0.000(2) 0.009(3) -0.002(2)
C6 0.068(3) 0.046(2) 0.078(3) -0.006(2) 0.009(2) -0.0100(18)
C7 0.050(2) 0.045(2) 0.053(2) -0.0025(16) 0.0092(18) -0.0048(16)
C8 0.0413(19) 0.047(2) 0.057(2) -0.0067(17) 0.0021(16) -0.0039(15)
C9 0.052(2) 0.063(3) 0.080(3) -0.004(2) -0.010(2) -0.0109(18)
C10 0.050(2) 0.060(3) 0.087(3) -0.004(2) -0.008(2) -0.0001(17)
C11 0.041(2) 0.044(2) 0.062(2) -0.0045(17) 0.0004(17) 0.0015(15)
C12 0.0421(19) 0.0403(19) 0.054(2) -0.0023(15) -0.0002(16) 0.0022(14)
C13 0.049(2) 0.043(2) 0.056(2) 0.0003(16) -0.0047(18) 0.0081(16)
C14 0.062(2) 0.0332(18) 0.049(2) 0.0038(15) -0.0014(17) 0.0031(15)
C15 0.069(3) 0.046(2) 0.070(3) 0.000(2) -0.008(2) 0.0082(18)
C16 0.111(4) 0.039(2) 0.077(3) -0.006(2) -0.009(3) 0.010(2)
C17 0.119(4) 0.048(3) 0.072(3) -0.012(2) -0.016(3) -0.011(2)
C18 0.075(3) 0.059(3) 0.072(3) 0.006(2) -0.019(2) -0.010(2)
C19 0.059(3) 0.042(2) 0.069(3) 0.0011(19) -0.006(2) 0.0011(17)
C20 0.047(2) 0.042(2) 0.061(2) 0.0025(17) 0.0083(18) 0.0044(15)
C21 0.050(2) 0.052(2) 0.061(2) 0.0009(18) 0.0006(18) 0.0130(16)
C22 0.066(2) 0.044(2) 0.059(2) 0.0034(18) 0.010(2) 0.0099(17)
C23 0.055(2) 0.060(2) 0.049(2) 0.0015(18) 0.0090(18) -0.0013(17)
C24 0.067(3) 0.067(3) 0.051(2) 0.008(2) -0.001(2) 0.0104(19)
C25 0.068(3) 0.048(2) 0.064(3) 0.0100(19) 0.009(2) 0.0140(18)
C26 0.091(3) 0.076(3) 0.070(3) -0.011(2) 0.001(3) -0.012(2)
C27 0.069(3) 0.048(2) 0.056(2) -0.0060(18) -0.005(2) -0.0005(17)
C28 0.075(3) 0.048(2) 0.050(2) -0.0020(18) 0.014(2) -0.0064(19)
C29 0.089(3) 0.058(3) 0.068(3) 0.007(2) -0.001(3) -0.001(2)
C30 0.154(6) 0.048(3) 0.071(3) 0.009(2) 0.013(4) 0.008(3)
C31 0.144(6) 0.046(3) 0.075(4) -0.005(2) 0.022(4) -0.021(3)
C32 0.093(3) 0.056(3) 0.070(3) -0.010(2) 0.018(3) -0.023(2)
C33 0.068(3) 0.052(2) 0.057(2) -0.0110(19) 0.021(2) -0.0168(19)
C34 0.047(2) 0.066(3) 0.069(3) -0.015(2) 0.0088(19) -0.0139(19)
C35 0.060(3) 0.092(4) 0.097(4) -0.019(3) 0.000(3) -0.022(2)
C36 0.056(3) 0.088(4) 0.109(4) -0.020(3) -0.014(3) -0.003(2)
C37 0.044(2) 0.063(3) 0.076(3) -0.019(2) 0.003(2) -0.0026(18)
C38 0.042(2) 0.051(2) 0.059(2) -0.0083(18) -0.0010(17) -0.0006(15)
C39 0.044(2) 0.056(2) 0.067(3) -0.0041(19) -0.0061(19) 0.0079(16)
C40 0.057(2) 0.042(2) 0.051(2) -0.0009(16) -0.0005(18) 0.0075(15)
C41 0.065(3) 0.047(2) 0.084(3) -0.008(2) -0.013(2) 0.0109(19)
C42 0.079(3) 0.057(3) 0.105(4) -0.019(3) -0.033(3) 0.005(2)
C43 0.096(4) 0.048(3) 0.078(3) -0.015(2) -0.011(3) 0.002(2)
C44 0.091(3) 0.042(2) 0.065(3) -0.0034(19) 0.003(2) 0.018(2)
C45 0.064(2) 0.054(2) 0.059(3) 0.002(2) -0.005(2) 0.0175(19)
C46 0.043(2) 0.048(2) 0.053(2) 0.0018(17) 0.0089(17) 0.0022(15)
C47 0.044(2) 0.061(2) 0.051(2) 0.0016(18) 0.0011(17) 0.0118(16)
C48 0.064(2) 0.047(2) 0.058(2) -0.0007(18) 0.009(2) 0.0108(17)
C49 0.060(2) 0.055(2) 0.048(2) 0.0002(17) 0.0100(19) -0.0021(17)
C50 0.061(2) 0.068(3) 0.049(2) 0.0051(19) -0.0048(19) 0.008(2)
C51 0.063(2) 0.051(2) 0.055(2) 0.0111(18) 0.004(2) 0.0128(17)
C52 0.102(4) 0.069(3) 0.073(3) -0.014(3) 0.002(3) -0.013(3)

loop_
_atom_type_symbol
_atom_type_description
_atom_type_scat_dispersion_real
_atom_type_scat_dispersion_imag
_atom_type_scat_source
C C 0.0033 0.0016 'International Tables Vol C Tables 4.2.6.8 and 6.1.1.4'
H H 0.0000 0.0000 'International Tables Vol C Tables 4.2.6.8 and 6.1.1.4'
N N 0.0061 0.0033 'International Tables Vol C Tables 4.2.6.8 and 6.1.1.4'
O O 0.0106 0.0060 'International Tables Vol C Tables 4.2.6.8 and 6.1.1.4'
S S 0.1246 0.1234 'International Tables Vol C Tables 4.2.6.8 and 6.1.1.4'

loop_
_geom_angle_atom_site_label_1
_geom_angle_atom_site_label_2
_geom_angle_atom_site_label_3
_geom_angle
O2 S1 O1 120.3(2)
O2 S1 N1 105.09(19)
O1 S1 N1 106.37(16)
O2 S1 C20 108.32(18)
O1 S1 C20 107.5(2)
N1 S1 C20 108.86(16)
O3 S2 O4 120.31(19)
O3 S2 N2 105.29(19)
O4 S2 N2 106.40(16)
O3 S2 C46 107.98(18)
O4 S2 C46 107.98(19)
N2 S2 C46 108.39(16)
C12 N1 C1 115.2(3)
C12 N1 S1 118.2(3)
C1 N1 S1 118.4(2)
C38 N2 C27 116.1(3)
C38 N2 S2 118.0(3)
C27 N2 S2 118.3(2)
N1 C1 C2 118.2(3)
N1 C1 H1A 107.8
C2 C1 H1A 107.8
N1 C1 H1B 107.8
C2 C1 H1B 107.8
H1A C1 H1B 107.1
C3 C2 C7 118.6(4)
C3 C2 C1 119.1(4)
C7 C2 C1 122.2(3)
C4 C3 C2 121.0(5)
C4 C3 H3 119.5
C2 C3 H3 119.5
C5 C4 C3 120.2(4)
C5 C4 H4 119.9
C3 C4 H4 119.9
C4 C5 C6 120.7(4)
C4 C5 H5 119.7
C6 C5 H5 119.7
C5 C6 C7 119.9(4)
C5 C6 H6 120.1
C7 C6 H6 120.1
C2 C7 C6 119.6(4)
C2 C7 C8 122.0(3)
C6 C7 C8 118.4(4)
C11 C8 C7 133.8(3)
C11 C8 C9 94.1(3)
C7 C8 C9 132.1(3)
C8 C9 C10 86.5(3)
C8 C9 H9A 114.2
C10 C9 H9A 114.2
C8 C9 H9B 114.2
C10 C9 H9B 114.2
H9A C9 H9B 111.4
C11 C10 C9 85.4(3)
C11 C10 H10A 114.4
C9 C10 H10A 114.4
C11 C10 H10B 114.4
C9 C10 H10B 114.4
H10A C10 H10B 111.5
C8 C11 C12 133.2(3)
C8 C11 C10 94.0(3)
C12 C11 C10 132.6(3)
C13 C12 N1 122.0(3)
C13 C12 C11 122.8(3)
N1 C12 C11 115.0(3)
C12 C13 C14 132.8(4)
C12 C13 H13 113.6
C14 C13 H13 113.6
C19 C14 C15 117.2(4)
C19 C14 C13 126.2(3)
C15 C14 C13 116.5(4)
C16 C15 C14 121.7(4)
C16 C15 H15 119.1
C14 C15 H15 119.1
C17 C16 C15 119.9(4)
C17 C16 H16 120.0
C15 C16 H16 120.0
C16 C17 C18 120.3(4)
C16 C17 H17 119.9
C18 C17 H17 119.9
C19 C18 C17 119.8(4)
C19 C18 H18 120.1
C17 C18 H18 120.1
C18 C19 C14 121.1(4)
C18 C19 H19 119.4
C14 C19 H19 119.4
C25 C20 C21 119.9(4)
C25 C20 S1 120.0(3)
C21 C20 S1 120.1(3)
C22 C21 C20 119.2(4)
C22 C21 H21 120.4
C20 C21 H21 120.4
C21 C22 C23 122.3(3)
C21 C22 H22 118.9
C23 C22 H22 118.9
C22 C23 C24 117.0(4)
C22 C23 C26 120.9(4)
C24 C23 C26 122.1(4)
C25 C24 C23 121.7(4)
C25 C24 H24 119.1
C23 C24 H24 119.1
C20 C25 C24 119.9(4)
C20 C25 H25 120.0
C24 C25 H25 120.0
C23 C26 H26A 109.5
C23 C26 H26B 109.5
H26A C26 H26B 109.5
C23 C26 H26C 109.5
H26A C26 H26C 109.5
H26B C26 H26C 109.5
N2 C27 C28 118.1(3)
N2 C27 H27A 107.8
C28 C27 H27A 107.8
N2 C27 H27B 107.8
C28 C27 H27B 107.8
H27A C27 H27B 107.1
C29 C28 C33 120.2(4)
C29 C28 C27 117.5(4)
C33 C28 C27 122.3(4)
C28 C29 C30 120.3(5)
C28 C29 H29 119.8
C30 C29 H29 119.8
C31 C30 C29 119.9(5)
C31 C30 H30 120.0
C29 C30 H30 120.0
C32 C31 C30 119.5(5)
C32 C31 H31 120.3
C30 C31 H31 120.3
C31 C32 C33 122.0(5)
C31 C32 H32 119.0
C33 C32 H32 119.0
C32 C33 C28 118.1(4)
C32 C33 C34 119.6(4)
C28 C33 C34 122.3(4)
C37 C34 C33 135.2(4)
C37 C34 C35 93.2(4)
C33 C34 C35 131.6(4)
C34 C35 C36 86.7(3)
C34 C35 H35A 114.2
C36 C35 H35A 114.2
C34 C35 H35B 114.2
C36 C35 H35B 114.2
H35A C35 H35B 111.4
C37 C36 C35 85.5(4)
C37 C36 H36A 114.4
C35 C36 H36A 114.4
C37 C36 H36B 114.4
C35 C36 H36B 114.4
H36A C36 H36B 111.5
C34 C37 C38 132.2(4)
C34 C37 C36 94.6(3)
C38 C37 C36 133.2(4)
C39 C38 C37 123.1(4)
C39 C38 N2 122.1(3)
C37 C38 N2 114.7(3)
C38 C39 C40 133.5(4)
C38 C39 H39 113.2
C40 C39 H39 113.2
C41 C40 C45 116.8(4)
C41 C40 C39 125.7(3)
C45 C40 C39 117.4(4)
C42 C41 C40 120.8(4)
C42 C41 H41 119.6
C40 C41 H41 119.6
C41 C42 C43 120.9(4)
C41 C42 H42 119.6
C43 C42 H42 119.6
C44 C43 C42 118.9(4)
C44 C43 H43 120.5
C42 C43 H43 120.5
C43 C44 C45 120.5(4)
C43 C44 H44 119.7
C45 C44 H44 119.7
C44 C45 C40 122.0(4)
C44 C45 H45 119.0
C40 C45 H45 119.0
C47 C46 C51 119.4(4)
C47 C46 S2 120.2(3)
C51 C46 S2 120.3(3)
C48 C47 C46 119.6(4)
C48 C47 H47 120.2
C46 C47 H47 120.2
C49 C48 C47 121.5(3)
C49 C48 H48 119.3
C47 C48 H48 119.3
C48 C49 C50 118.9(4)
C48 C49 C52 121.0(4)
C50 C49 C52 120.0(4)
C51 C50 C49 120.7(4)
C51 C50 H50 119.7
C49 C50 H50 119.7
C50 C51 C46 119.9(4)
C50 C51 H51 120.1
C46 C51 H51 120.1
C49 C52 H52A 109.5
C49 C52 H52B 109.5
H52A C52 H52B 109.5
C49 C52 H52C 109.5
H52A C52 H52C 109.5
H52B C52 H52C 109.5

loop_
_geom_bond_atom_site_label_1
_geom_bond_atom_site_label_2
_geom_bond_distance
S1 O2 1.427(3)
S1 O1 1.431(3)
S1 N1 1.646(3)
S1 C20 1.758(4)
S2 O3 1.428(3)
S2 O4 1.430(3)
S2 N2 1.649(3)
S2 C46 1.754(4)
N1 C12 1.439(4)
N1 C1 1.484(5)
N2 C38 1.446(5)
N2 C27 1.484(5)
C1 C2 1.508(5)
C1 H1A 0.9700
C1 H1B 0.9700
C2 C3 1.392(5)
C2 C7 1.404(5)
C3 C4 1.386(6)
C3 H3 0.9300
C4 C5 1.359(7)
C4 H4 0.9300
C5 C6 1.387(6)
C5 H5 0.9300
C6 C7 1.405(5)
C6 H6 0.9300
C7 C8 1.452(5)
C8 C11 1.356(5)
C8 C9 1.502(5)
C9 C10 1.570(5)
C9 H9A 0.9700
C9 H9B 0.9700
C10 C11 1.518(5)
C10 H10A 0.9700
C10 H10B 0.9700
C11 C12 1.439(5)
C12 C13 1.346(5)
C13 C14 1.457(5)
C13 H13 0.9300
C14 C19 1.384(5)
C14 C15 1.399(5)
C15 C16 1.374(6)
C15 H15 0.9300
C16 C17 1.352(6)
C16 H16 0.9300
C17 C18 1.388(7)
C17 H17 0.9300
C18 C19 1.379(6)
C18 H18 0.9300
C19 H19 0.9300
C20 C25 1.371(6)
C20 C21 1.387(5)
C21 C22 1.371(6)
C21 H21 0.9300
C22 C23 1.382(6)
C22 H22 0.9300
C23 C24 1.387(5)
C23 C26 1.497(6)
C24 C25 1.373(6)
C24 H24 0.9300
C25 H25 0.9300
C26 H26A 0.9600
C26 H26B 0.9600
C26 H26C 0.9600
C27 C28 1.523(5)
C27 H27A 0.9700
C27 H27B 0.9700
C28 C29 1.373(6)
C28 C33 1.393(6)
C29 C30 1.392(6)
C29 H29 0.9300
C30 C31 1.376(8)
C30 H30 0.9300
C31 C32 1.361(7)
C31 H31 0.9300
C32 C33 1.392(6)
C32 H32 0.9300
C33 C34 1.451(6)
C34 C37 1.348(5)
C34 C35 1.511(6)
C35 C36 1.553(6)
C35 H35A 0.9700
C35 H35B 0.9700
C36 C37 1.511(6)
C36 H36A 0.9700
C36 H36B 0.9700
C37 C38 1.439(5)
C38 C39 1.340(5)
C39 C40 1.464(5)
C39 H39 0.9300
C40 C41 1.379(6)
C40 C45 1.396(5)
C41 C42 1.378(6)
C41 H41 0.9300
C42 C43 1.379(6)
C42 H42 0.9300
C43 C44 1.356(6)
C43 H43 0.9300
C44 C45 1.364(6)
C44 H44 0.9300
C45 H45 0.9300
C46 C47 1.382(5)
C46 C51 1.392(5)
C47 C48 1.384(5)
C47 H47 0.9300
C48 C49 1.367(5)
C48 H48 0.9300
C49 C50 1.385(5)
C49 C52 1.515(6)
C50 C51 1.379(6)
C50 H50 0.9300
C51 H51 0.9300
C52 H52A 0.9600
C52 H52B 0.9600
C52 H52C 0.9600

loop_
_geom_torsion_atom_site_label_1
_geom_torsion_atom_site_label_2
_geom_torsion_atom_site_label_3
_geom_torsion_atom_site_label_4
_geom_torsion
O2 S1 N1 C12 -172.1(3)
O1 S1 N1 C12 -43.5(3)
C20 S1 N1 C12 72.1(3)
O2 S1 N1 C1 40.8(3)
O1 S1 N1 C1 169.4(3)
C20 S1 N1 C1 -75.0(3)
O3 S2 N2 C38 169.6(3)
O4 S2 N2 C38 40.9(3)
C46 S2 N2 C38 -75.0(3)
O3 S2 N2 C27 -42.0(3)
O4 S2 N2 C27 -170.7(3)
C46 S2 N2 C27 73.4(3)
C12 N1 C1 C2 -83.6(4)
S1 N1 C1 C2 64.5(4)
N1 C1 C2 C3 -131.9(4)
N1 C1 C2 C7 50.8(5)
C7 C2 C3 C4 1.3(6)
C1 C2 C3 C4 -176.2(4)
C2 C3 C4 C5 -0.8(7)
C3 C4 C5 C6 0.2(8)
C4 C5 C6 C7 -0.1(7)
C3 C2 C7 C6 -1.2(6)
C1 C2 C7 C6 176.2(4)
C3 C2 C7 C8 177.5(4)
C1 C2 C7 C8 -5.1(6)
C5 C6 C7 C2 0.6(6)
C5 C6 C7 C8 -178.1(4)
C2 C7 C8 C11 -6.9(7)
C6 C7 C8 C11 171.9(4)
C2 C7 C8 C9 173.7(4)
C6 C7 C8 C9 -7.6(6)
C11 C8 C9 C10 1.7(3)
C7 C8 C9 C10 -178.7(4)
C8 C9 C10 C11 -1.5(3)
C7 C8 C11 C12 -5.2(8)
C9 C8 C11 C12 174.4(5)
C7 C8 C11 C10 178.7(4)
C9 C8 C11 C10 -1.7(4)
C9 C10 C11 C8 1.6(3)
C9 C10 C11 C12 -174.5(4)
C1 N1 C12 C13 -120.9(4)
S1 N1 C12 C13 91.0(4)
C1 N1 C12 C11 55.3(4)
S1 N1 C12 C11 -92.8(4)
C8 C11 C12 C13 165.4(4)
C10 C11 C12 C13 -19.9(7)
C8 C11 C12 N1 -10.8(6)
C10 C11 C12 N1 163.9(4)
N1 C12 C13 C14 7.3(7)
C11 C12 C13 C14 -168.6(4)
C12 C13 C14 C19 -9.9(7)
C12 C13 C14 C15 166.1(4)
C19 C14 C15 C16 0.8(6)
C13 C14 C15 C16 -175.6(4)
C14 C15 C16 C17 0.4(7)
C15 C16 C17 C18 -1.6(8)
C16 C17 C18 C19 1.7(8)
C17 C18 C19 C14 -0.5(7)
C15 C14 C19 C18 -0.7(6)
C13 C14 C19 C18 175.2(4)
O2 S1 C20 C25 166.2(3)
O1 S1 C20 C25 34.8(4)
N1 S1 C20 C25 -80.0(3)
O2 S1 C20 C21 -17.1(4)
O1 S1 C20 C21 -148.4(3)
N1 S1 C20 C21 96.7(3)
C25 C20 C21 C22 1.0(6)
S1 C20 C21 C22 -175.7(3)
C20 C21 C22 C23 0.6(6)
C21 C22 C23 C24 -1.9(6)
C21 C22 C23 C26 178.0(4)
C22 C23 C24 C25 1.6(6)
C26 C23 C24 C25 -178.3(4)
C21 C20 C25 C24 -1.3(6)
S1 C20 C25 C24 175.4(3)
C23 C24 C25 C20 -0.1(6)
C38 N2 C27 C28 82.1(4)
S2 N2 C27 C28 -66.9(4)
N2 C27 C28 C29 134.5(4)
N2 C27 C28 C33 -47.9(5)
C33 C28 C29 C30 -0.4(7)
C27 C28 C29 C30 177.2(4)
C28 C29 C30 C31 -0.4(8)
C29 C30 C31 C32 0.8(8)
C30 C31 C32 C33 -0.4(7)
C31 C32 C33 C28 -0.4(6)
C31 C32 C33 C34 178.8(4)
C29 C28 C33 C32 0.8(6)
C27 C28 C33 C32 -176.7(4)
C29 C28 C33 C34 -178.4(4)
C27 C28 C33 C34 4.1(6)
C32 C33 C34 C37 -171.8(5)
C28 C33 C34 C37 7.4(8)
C32 C33 C34 C35 5.9(7)
C28 C33 C34 C35 -174.9(4)
C37 C34 C35 C36 -2.0(4)
C33 C34 C35 C36 179.6(5)
C34 C35 C36 C37 1.8(4)
C33 C34 C37 C38 2.8(9)
C35 C34 C37 C38 -175.5(5)
C33 C34 C37 C36 -179.7(5)
C35 C34 C37 C36 2.1(4)
C35 C36 C37 C34 -2.0(4)
C35 C36 C37 C38 175.5(5)
C34 C37 C38 C39 -163.3(5)
C36 C37 C38 C39 20.0(8)
C34 C37 C38 N2 13.9(7)
C36 C37 C38 N2 -162.8(5)
C27 N2 C38 C39 120.0(4)
S2 N2 C38 C39 -91.0(4)
C27 N2 C38 C37 -57.2(4)
S2 N2 C38 C37 91.9(4)
C37 C38 C39 C40 171.3(4)
N2 C38 C39 C40 -5.7(8)
C38 C39 C40 C41 6.3(8)
C38 C39 C40 C45 -171.2(5)
C45 C40 C41 C42 0.6(7)
C39 C40 C41 C42 -177.0(5)
C40 C41 C42 C43 2.1(8)
C41 C42 C43 C44 -3.1(8)
C42 C43 C44 C45 1.5(7)
C43 C44 C45 C40 1.3(7)
C41 C40 C45 C44 -2.3(6)
C39 C40 C45 C44 175.5(4)
O3 S2 C46 C47 17.1(4)
O4 S2 C46 C47 148.7(3)
N2 S2 C46 C47 -96.5(3)
O3 S2 C46 C51 -165.9(3)
O4 S2 C46 C51 -34.3(3)
N2 S2 C46 C51 80.6(3)
C51 C46 C47 C48 -2.4(5)
S2 C46 C47 C48 174.6(3)
C46 C47 C48 C49 0.8(6)
C47 C48 C49 C50 1.0(6)
C47 C48 C49 C52 -177.8(4)
C48 C49 C50 C51 -1.1(6)
C52 C49 C50 C51 177.7(4)
C49 C50 C51 C46 -0.6(6)
C47 C46 C51 C50 2.3(5)
S2 C46 C51 C50 -174.7(3)
